data_4001399
loop_
_publ_author_name
'Go, Yong Bok'
'Jacobson, Allan J.'

_publ_section_title
;
 Solid Solution Precursors to Gadolinia-Doped Ceria Prepared via a
 Low-Temperature Solution Route
;
_journal_issue 19
_journal_name_full 'Chemistry of Materials'
_journal_page_first 4702
_journal_paper_doi 10.1021/cm071310k
_journal_volume 19
_journal_year 2007
_chemical_formula_sum 'C3 H3 Ce0.9 Gd0.1 O6'
_chemical_formula_weight 276.89
_chemical_name_systematic
; 
 ? 
;
_space_group_IT_number 160
_symmetry_space_group_name_Hall 'R 3 -2"'
_symmetry_space_group_name_H-M 'R 3 m :H'
_atom_sites_solution_hydrogens geom
_atom_sites_solution_primary direct
_atom_sites_solution_secondary difmap
_audit_creation_method SHELXL-97
_cell_angle_alpha 90.00
_cell_angle_beta 90.00
_cell_angle_gamma 120.00
_cell_formula_units_Z 3
_cell_length_a 10.673(3)
_cell_length_b 10.673(3)
_cell_length_c 4.099(2)
_cell_measurement_temperature 273(2)
_cell_volume 404.4(3)
_computing_structure_refinement 'SHELXL-97 (Sheldrick, 1997)'
_computing_structure_solution 'SHELXS-97 (Sheldrick, 1990)'
_diffrn_ambient_temperature 273(2)
_diffrn_measured_fraction_theta_full 0.971
_diffrn_measured_fraction_theta_max 0.971
_diffrn_measurement_device_type 'SIEMENS SMART/CCD'
_diffrn_measurement_method 'narrow frame'
_diffrn_radiation_monochromator graphite
_diffrn_radiation_source 'fine-focus sealed tube'
_diffrn_radiation_type MoK\a
_diffrn_radiation_wavelength 0.71073
_diffrn_reflns_av_R_equivalents 0.0244
_diffrn_reflns_av_sigmaI/netI 0.0142
_diffrn_reflns_limit_h_max 11
_diffrn_reflns_limit_h_min -13
_diffrn_reflns_limit_k_max 14
_diffrn_reflns_limit_k_min -9
_diffrn_reflns_limit_l_max 5
_diffrn_reflns_limit_l_min -5
_diffrn_reflns_number 828
_diffrn_reflns_theta_full 28.61
_diffrn_reflns_theta_max 28.61
_diffrn_reflns_theta_min 3.82
_exptl_absorpt_coefficient_mu 8.791
_exptl_absorpt_correction_T_max 'Tmax/Tmin ratio 0.8576'
_exptl_absorpt_correction_T_min 'Tmax/Tmin ratio 0.8576'
_exptl_absorpt_correction_type multi-scan
_exptl_absorpt_process_details SADABS
_exptl_crystal_colour colorless
_exptl_crystal_density_diffrn 3.411
_exptl_crystal_density_method 'not measured'
_exptl_crystal_description 'hexagonal rod'
_exptl_crystal_F_000 383
_exptl_crystal_size_max 0.5
_exptl_crystal_size_mid 0.125
_exptl_crystal_size_min 0.125
_refine_diff_density_max 1.207
_refine_diff_density_min -0.464
_refine_diff_density_rms 0.099
_refine_ls_abs_structure_details 'Flack H D (1983), Acta Cryst. A39, 876-881'
_refine_ls_abs_structure_Flack -0.03(4)
_refine_ls_extinction_coef 0.0028(7)
_refine_ls_extinction_expression Fc^*^=kFc[1+0.001xFc^2^\l^3^/sin(2\q)]^-1/4^
_refine_ls_extinction_method SHELXL
_refine_ls_goodness_of_fit_ref 1.134
_refine_ls_hydrogen_treatment riding
_refine_ls_matrix_type full
_refine_ls_number_parameters 23
_refine_ls_number_reflns 251
_refine_ls_number_restraints 1
_refine_ls_restrained_S_all 1.132
_refine_ls_R_factor_all 0.0117
_refine_ls_R_factor_gt 0.0117
_refine_ls_shift/su_max 0.000
_refine_ls_shift/su_mean 0.000
_refine_ls_structure_factor_coef Fsqd
_refine_ls_weighting_details 'calc w=1/[\s^2^(Fo^2^)+(0.0012P)^2^+3.9344P] where P=(Fo^2^+2Fc^2^)/3'
_refine_ls_weighting_scheme calc
_refine_ls_wR_factor_gt 0.0292
_refine_ls_wR_factor_ref 0.0292
_reflns_number_gt 251
_reflns_number_total 251
_reflns_threshold_expression >2sigma(I)
_cod_data_source_file cm071310ksi20070514_012745.cif
_cod_data_source_block formate
_cod_original_cell_volume 404.4(2)
_cod_original_sg_symbol_H-M 'R 3m'
_cod_original_formula_sum 'C3 H3 Ce0.90 Gd0.10 O6'
_cod_database_code 4001399

loop_
_symmetry_equiv_pos_as_xyz
'x, y, z'
'-y, x-y, z'
'-x+y, -x, z'
'-y, -x, z'
'-x+y, y, z'
'x, x-y, z'
'x+2/3, y+1/3, z+1/3'
'-y+2/3, x-y+1/3, z+1/3'
'-x+y+2/3, -x+1/3, z+1/3'
'-y+2/3, -x+1/3, z+1/3'
'-x+y+2/3, y+1/3, z+1/3'
'x+2/3, x-y+1/3, z+1/3'
'x+1/3, y+2/3, z+2/3'
'-y+1/3, x-y+2/3, z+2/3'
'-x+y+1/3, -x+2/3, z+2/3'
'-y+1/3, -x+2/3, z+2/3'
'-x+y+1/3, y+2/3, z+2/3'
'x+1/3, x-y+2/3, z+2/3'

loop_
_atom_site_label
_atom_site_type_symbol
_atom_site_fract_x
_atom_site_fract_y
_atom_site_fract_z
_atom_site_U_iso_or_equiv
_atom_site_adp_type
_atom_site_occupancy
_atom_site_symmetry_multiplicity
_atom_site_calc_flag
_atom_site_refinement_flags
Ce1 Ce 0.6667 0.3333 0.0265 0.00791(16) Uani 0.90 6 d SP
Gd1 Gd 0.6667 0.3333 0.0265 0.00791(16) Uani 0.10 6 d SP
O1 O 0.5318(2) 0.0637(4) 0.0440(8) 0.0197(8) Uani 1 2 d S
O2 O 0.75160(19) 0.5032(4) 0.5287(8) 0.0130(6) Uani 1 2 d S
C1 C 0.8195(3) 0.6390(6) 0.4894(12) 0.0160(9) Uani 1 2 d S
H1 H 0.8366 0.6731 0.2760 0.019 Uiso 1 2 calc SR

loop_
_atom_site_aniso_label
_atom_site_aniso_U_11
_atom_site_aniso_U_22
_atom_site_aniso_U_33
_atom_site_aniso_U_23
_atom_site_aniso_U_13
_atom_site_aniso_U_12
Ce1 0.00797(17) 0.00797(17) 0.00780(19) 0.000 0.000 0.00398(8)
Gd1 0.00797(17) 0.00797(17) 0.00780(19) 0.000 0.000 0.00398(8)
O1 0.0285(15) 0.0111(16) 0.0136(15) -0.0027(12) -0.0014(6) 0.0056(8)
O2 0.0133(12) 0.0103(15) 0.0143(15) -0.0006(12) -0.0003(6) 0.0052(7)
C1 0.0197(17) 0.012(2) 0.0138(19) 0.0021(16) 0.0010(8) 0.0058(10)

loop_
_atom_type_symbol
_atom_type_description
_atom_type_scat_dispersion_real
_atom_type_scat_dispersion_imag
_atom_type_scat_source
C C 0.0033 0.0016 'International Tables Vol C Tables 4.2.6.8 and 6.1.1.4'
H H 0.0000 0.0000 'International Tables Vol C Tables 4.2.6.8 and 6.1.1.4'
O O 0.0106 0.0060 'International Tables Vol C Tables 4.2.6.8 and 6.1.1.4'
Ce Ce -0.2486 2.6331 'International Tables Vol C Tables 4.2.6.8 and 6.1.1.4'
Gd Gd -0.1653 3.9035 'International Tables Vol C Tables 4.2.6.8 and 6.1.1.4'

loop_
_geom_angle_atom_site_label_1
_geom_angle_atom_site_label_2
_geom_angle_atom_site_label_3
_geom_angle
_geom_angle_site_symmetry_1
_geom_angle_site_symmetry_3
O1 Ce1 O1 119.918(8) 2_655 .
O1 Ce1 O1 119.918(8) 2_655 3_665
O1 Ce1 O1 119.918(8) . 3_665
O1 Ce1 O2 73.62(7) 2_655 3_664
O1 Ce1 O2 73.62(7) . 3_664
O1 Ce1 O2 129.23(11) 3_665 3_664
O1 Ce1 O2 129.23(11) 2_655 2_654
O1 Ce1 O2 73.62(7) . 2_654
O1 Ce1 O2 73.62(7) 3_665 2_654
O2 Ce1 O2 63.76(12) 3_664 2_654
O1 Ce1 O2 73.62(7) 2_655 1_554
O1 Ce1 O2 129.23(11) . 1_554
O1 Ce1 O2 73.62(7) 3_665 1_554
O2 Ce1 O2 63.76(12) 3_664 1_554
O2 Ce1 O2 63.76(12) 2_654 1_554
O1 Ce1 O2 70.97(7) 2_655 3_665
O1 Ce1 O2 70.97(7) . 3_665
O1 Ce1 O2 125.68(10) 3_665 3_665
O2 Ce1 O2 105.09(12) 3_664 3_665
O2 Ce1 O2 144.60(5) 2_654 3_665
O2 Ce1 O2 144.60(5) 1_554 3_665
O1 Ce1 O2 70.97(7) 2_655 .
O1 Ce1 O2 125.68(10) . .
O1 Ce1 O2 70.97(7) 3_665 .
O2 Ce1 O2 144.60(5) 3_664 .
O2 Ce1 O2 144.60(5) 2_654 .
O2 Ce1 O2 105.09(13) 1_554 .
O2 Ce1 O2 63.36(12) 3_665 .
O1 Ce1 O2 125.68(10) 2_655 2_655
O1 Ce1 O2 70.97(7) . 2_655
O1 Ce1 O2 70.97(7) 3_665 2_655
O2 Ce1 O2 144.60(5) 3_664 2_655
O2 Ce1 O2 105.09(13) 2_654 2_655
O2 Ce1 O2 144.60(5) 1_554 2_655
O2 Ce1 O2 63.36(12) 3_665 2_655
O2 Ce1 O2 63.36(12) . 2_655
O1 Ce1 Ce1 91.65(8) 2_655 1_554
O1 Ce1 Ce1 91.65(8) . 1_554
O1 Ce1 Ce1 91.65(8) 3_665 1_554
O2 Ce1 Ce1 37.58(8) 3_664 1_554
O2 Ce1 Ce1 37.58(8) 2_654 1_554
O2 Ce1 Ce1 37.58(8) 1_554 1_554
O2 Ce1 Ce1 142.67(8) 3_665 1_554
O2 Ce1 Ce1 142.67(8) . 1_554
O2 Ce1 Ce1 142.67(8) 2_655 1_554
O1 Ce1 Gd1 91.65(8) 2_655 1_554
O1 Ce1 Gd1 91.65(8) . 1_554
O1 Ce1 Gd1 91.65(8) 3_665 1_554
O2 Ce1 Gd1 37.58(8) 3_664 1_554
O2 Ce1 Gd1 37.58(8) 2_654 1_554
O2 Ce1 Gd1 37.58(8) 1_554 1_554
O2 Ce1 Gd1 142.67(8) 3_665 1_554
O2 Ce1 Gd1 142.67(8) . 1_554
O2 Ce1 Gd1 142.67(8) 2_655 1_554
Ce1 Ce1 Gd1 0.0 1_554 1_554
O1 Ce1 Gd1 88.35(8) 2_655 1_556
O1 Ce1 Gd1 88.35(8) . 1_556
O1 Ce1 Gd1 88.35(8) 3_665 1_556
O2 Ce1 Gd1 142.42(8) 3_664 1_556
O2 Ce1 Gd1 142.42(8) 2_654 1_556
O2 Ce1 Gd1 142.42(8) 1_554 1_556
O2 Ce1 Gd1 37.33(8) 3_665 1_556
O2 Ce1 Gd1 37.33(8) . 1_556
O2 Ce1 Gd1 37.33(8) 2_655 1_556
Ce1 Ce1 Gd1 180.0 1_554 1_556
Gd1 Ce1 Gd1 180.0 1_554 1_556
C1 O1 Ce1 131.3(3) 7_444 .
C1 O2 Gd1 134.9(3) . 1_556
C1 O2 Ce1 134.9(3) . 1_556
Gd1 O2 Ce1 0.0 1_556 1_556
C1 O2 Ce1 120.0(3) . .
Gd1 O2 Ce1 105.09(13) 1_556 .
Ce1 O2 Ce1 105.09(13) 1_556 .
O1 C1 O2 125.6(4) 13 .

loop_
_geom_bond_atom_site_label_1
_geom_bond_atom_site_label_2
_geom_bond_distance
_geom_bond_site_symmetry_2
Ce1 O1 2.494(4) 2_655
Ce1 O1 2.494(4) .
Ce1 O1 2.494(4) 3_665
Ce1 O2 2.575(3) 3_664
Ce1 O2 2.575(3) 2_654
Ce1 O2 2.575(3) 1_554
Ce1 O2 2.589(3) 3_665
Ce1 O2 2.589(3) .
Ce1 O2 2.589(3) 2_655
Ce1 Ce1 4.099(2) 1_554
Ce1 Gd1 4.099(2) 1_554
Ce1 Gd1 4.099(2) 1_556
O1 C1 1.239(6) 7_444
O2 C1 1.265(6) .
O2 Gd1 2.575(3) 1_556
O2 Ce1 2.575(3) 1_556
C1 O1 1.239(6) 13
